data_7034834
loop_
_publ_author_name
'Wen, He-Rui'
'Bao, Jun'
'Liu, Sui-Jun'
'Liu, Cai-Ming'
'Zhang, Cai-Wei'
'Tang, Yun-Zhi'

_publ_section_title
;
 Temperature-controlled polymorphism of chiral Cu(II)-Ln(III) dinuclear
 complexes exhibiting slow magnetic relaxation.
;
_journal_issue 24
_journal_name_full 'Dalton transactions (Cambridge, England : 2003)'
_journal_page_first 11191
_journal_page_last 11201
_journal_paper_doi 10.1039/c5dt00789e
_journal_volume 44
_journal_year 2015
_chemical_absolute_configuration rmad
_chemical_formula_sum 'C22 H24 Cu Ho N5 O13'
_chemical_formula_weight 794.93
_chemical_name_systematic
; 
 ? 
;
_space_group_IT_number 4
_symmetry_cell_setting monoclinic
_symmetry_space_group_name_Hall 'P 2yb'
_symmetry_space_group_name_H-M 'P 1 21 1'
_atom_sites_solution_hydrogens geom
_atom_sites_solution_primary direct
_atom_sites_solution_secondary difmap
_audit_creation_method SHELXL-97
_audit_update_record
;
2015-04-21 deposited with the CCDC.
2015-05-06 downloaded from the CCDC.
;
_cell_angle_alpha 90.00
_cell_angle_beta 105.0070(10)
_cell_angle_gamma 90.00
_cell_formula_units_Z 4
_cell_length_a 11.2841(2)
_cell_length_b 15.2285(2)
_cell_length_c 15.8700(2)
_cell_measurement_temperature 293(2)
_cell_volume 2634.09(7)
_computing_cell_refinement 'Bruker SMART'
_computing_data_collection 'Bruker SMART'
_computing_data_reduction 'Bruker SAINT'
_computing_molecular_graphics 'Bruker SHELXTL'
_computing_publication_material 'Bruker SHELXTL'
_computing_structure_refinement 'SHELXL-97 (Sheldrick, 1997)'
_computing_structure_solution 'SHELXS-97 (Sheldrick, 1990)'
_diffrn_ambient_temperature 293(2)
_diffrn_measured_fraction_theta_full 0.986
_diffrn_measured_fraction_theta_max 0.986
_diffrn_measurement_device_type 'D8 QUEST'
_diffrn_measurement_method \w
_diffrn_radiation_monochromator graphite
_diffrn_radiation_source 'fine-focus sealed tube'
_diffrn_radiation_type MoK\a
_diffrn_radiation_wavelength 0.71073
_diffrn_reflns_av_R_equivalents 0.0378
_diffrn_reflns_av_sigmaI/netI 0.0562
_diffrn_reflns_limit_h_max 14
_diffrn_reflns_limit_h_min -14
_diffrn_reflns_limit_k_max 19
_diffrn_reflns_limit_k_min -16
_diffrn_reflns_limit_l_max 20
_diffrn_reflns_limit_l_min -20
_diffrn_reflns_number 33030
_diffrn_reflns_theta_full 27.62
_diffrn_reflns_theta_max 27.62
_diffrn_reflns_theta_min 1.33
_diffrn_standards_decay_% 0
_diffrn_standards_interval_count 0
_diffrn_standards_interval_time 0
_diffrn_standards_number 0
_exptl_absorpt_coefficient_mu 3.868
_exptl_absorpt_correction_T_max 0.8928
_exptl_absorpt_correction_T_min 0.6984
_exptl_absorpt_correction_type multi-scan
_exptl_absorpt_process_details CrystalClear
_exptl_crystal_colour red
_exptl_crystal_density_diffrn 2.005
_exptl_crystal_density_method 'not measured'
_exptl_crystal_description block
_exptl_crystal_F_000 1564
_exptl_crystal_size_max 0.100
_exptl_crystal_size_mid 0.100
_exptl_crystal_size_min 0.030
_refine_diff_density_max 0.810
_refine_diff_density_min -0.545
_refine_diff_density_rms 0.092
_refine_ls_abs_structure_details 'Flack H D (1983), Acta Cryst. A39, 876-881'
_refine_ls_abs_structure_Flack -0.008(8)
_refine_ls_extinction_method none
_refine_ls_goodness_of_fit_ref 0.957
_refine_ls_hydrogen_treatment mixed
_refine_ls_matrix_type full
_refine_ls_number_parameters 761
_refine_ls_number_reflns 10933
_refine_ls_number_restraints 1
_refine_ls_restrained_S_all 0.957
_refine_ls_R_factor_all 0.0482
_refine_ls_R_factor_gt 0.0336
_refine_ls_shift/su_max 0.000
_refine_ls_shift/su_mean 0.000
_refine_ls_structure_factor_coef Fsqd
_refine_ls_weighting_details 'calc w=1/[\s^2^(Fo^2^)+(0.0165P)^2^+0.0000P] where P=(Fo^2^+2Fc^2^)/3'
_refine_ls_weighting_scheme calc
_refine_ls_wR_factor_gt 0.0482
_refine_ls_wR_factor_ref 0.0517
_reflns_number_gt 9010
_reflns_number_total 10933
_reflns_threshold_expression >2sigma(I)
_cod_data_source_file c5dt00789e2.cif
_cod_data_source_block 8
_cod_depositor_comments
;
The following automatic conversions were performed:

'_symmetry_cell_setting' value 'Monoclinic' changed to 'monoclinic'
according to
/usr/data/users/saulius/crontab/automatic-downloads/rss-feeds/RSC/lib/dictionaries/cif_core.dic
dictionary named 'cif_core.dic' version 2.4.2 from 2011-04-26.

Automatic conversion script
Id: cif_fix_values 3271 2015-04-21 07:52:19Z andrius 

 Adding full bibliography for 7034824--7034836.cif.
;
_cod_original_sg_symbol_H-M P2(1)
_cod_database_code 7034834

loop_
_symmetry_equiv_pos_as_xyz
'x, y, z'
'-x, y+1/2, -z'

loop_
_atom_site_label
_atom_site_type_symbol
_atom_site_fract_x
_atom_site_fract_y
_atom_site_fract_z
_atom_site_U_iso_or_equiv
_atom_site_adp_type
_atom_site_occupancy
_atom_site_symmetry_multiplicity
_atom_site_calc_flag
_atom_site_refinement_flags
Ho1 Ho 0.15004(2) 0.195472(14) 0.017126(17) 0.03140(7) Uani 1 1 d .
Cu1 Cu 0.18832(6) 0.30406(5) -0.15343(5) 0.03258(19) Uani 1 1 d .
O1 O 0.1564(3) 0.1866(3) -0.1260(2) 0.0323(10) Uani 1 1 d .
O2 O 0.2494(3) 0.3136(3) -0.0296(3) 0.0341(10) Uani 1 1 d .
O3 O 0.1048(4) 0.0469(3) -0.0545(3) 0.0363(11) Uani 1 1 d .
O4 O 0.2715(4) 0.3015(3) 0.1320(3) 0.0384(12) Uani 1 1 d .
O10 O 0.0030(4) 0.3143(3) -0.0746(3) 0.0574(14) Uani 1 1 d .
O9 O -0.0651(4) 0.1870(4) -0.0621(3) 0.0504(12) Uani 1 1 d .
O8 O 0.0196(4) 0.2651(4) 0.1036(3) 0.0523(14) Uani 1 1 d .
O7 O 0.0383(4) 0.1259(4) 0.1103(3) 0.0549(15) Uani 1 1 d .
O6 O 0.2801(4) 0.0999(4) 0.1247(3) 0.0497(13) Uani 1 1 d .
O5 O 0.3522(3) 0.1351(3) 0.0163(3) 0.0423(11) Uani 1 1 d .
O13 O -0.1916(5) 0.2852(4) -0.1320(4) 0.0809(19) Uani 1 1 d .
O12 O -0.0898(4) 0.1892(5) 0.1705(4) 0.0872(18) Uani 1 1 d .
O11 O 0.4516(5) 0.0421(4) 0.1138(4) 0.0769(18) Uani 1 1 d .
N1 N 0.1217(4) 0.2884(3) -0.2766(3) 0.0289(12) Uani 1 1 d .
N2 N 0.2180(4) 0.4244(3) -0.1777(3) 0.0303(11) Uani 1 1 d .
N5 N -0.0875(5) 0.2638(5) -0.0940(4) 0.0503(17) Uani 1 1 d .
N4 N -0.0133(4) 0.1937(6) 0.1296(3) 0.0497(14) Uani 1 1 d .
N3 N 0.3659(5) 0.0901(4) 0.0859(3) 0.0412(14) Uani 1 1 d .
C1 C 0.2740(5) 0.5475(4) 0.0241(4) 0.0402(16) Uani 1 1 d .
H1A H 0.2732 0.6021 -0.0022 0.048 Uiso 1 1 calc R
C2 C 0.2046(5) 0.4371(3) -0.2718(3) 0.0336(13) Uani 1 1 d .
H2A H 0.2822 0.4191 -0.2836 0.040 Uiso 1 1 calc R
C3 C 0.2879(6) 0.5433(5) 0.1129(5) 0.0466(19) Uani 1 1 d .
H3A H 0.2963 0.5947 0.1456 0.056 Uiso 1 1 calc R
C4 C 0.2613(5) 0.4728(4) -0.0267(4) 0.0306(14) Uani 1 1 d .
C5 C 0.1060(5) 0.3747(4) -0.3223(4) 0.0311(14) Uani 1 1 d .
H5A H 0.0269 0.3985 -0.3182 0.037 Uiso 1 1 calc R
C6 C 0.1023(5) 0.3717(5) -0.4185(4) 0.0436(18) Uani 1 1 d .
H6A H 0.0368 0.3332 -0.4491 0.052 Uiso 1 1 calc R
H6B H 0.1793 0.3490 -0.4258 0.052 Uiso 1 1 calc R
C7 C 0.2756(5) 0.3858(4) 0.1037(4) 0.0287(14) Uani 1 1 d .
C8 C 0.0853(5) 0.2162(4) -0.3142(4) 0.0326(17) Uani 1 1 d .
H8A H 0.0625 0.2169 -0.3748 0.039 Uiso 1 1 calc R
C9 C 0.2435(5) 0.4846(4) -0.1211(4) 0.0370(15) Uani 1 1 d .
H9A H 0.2517 0.5413 -0.1408 0.044 Uiso 1 1 calc R
C10 C 0.2892(6) 0.4611(5) 0.1540(5) 0.0392(18) Uani 1 1 d .
H10A H 0.2991 0.4576 0.2139 0.047 Uiso 1 1 calc R
C11 C 0.1041(5) 0.1243(4) -0.1815(4) 0.0276(15) Uani 1 1 d .
C12 C 0.0752(5) 0.0451(4) -0.1462(4) 0.0277(14) Uani 1 1 d .
C13 C 0.2625(5) 0.3911(4) 0.0124(4) 0.0273(14) Uani 1 1 d .
C14 C 0.0681(6) -0.0271(4) -0.0114(5) 0.0437(18) Uani 1 1 d .
H14A H 0.1011 -0.0798 -0.0295 0.066 Uiso 1 1 calc R
H14B H -0.0198 -0.0307 -0.0265 0.066 Uiso 1 1 calc R
H14C H 0.0985 -0.0203 0.0506 0.066 Uiso 1 1 calc R
C15 C 0.2801(6) 0.2897(5) 0.2249(4) 0.0509(19) Uani 1 1 d .
H15A H 0.3601 0.3073 0.2585 0.076 Uiso 1 1 calc R
H15B H 0.2670 0.2290 0.2362 0.076 Uiso 1 1 calc R
H15C H 0.2189 0.3250 0.2409 0.076 Uiso 1 1 calc R
C16 C 0.0235(5) -0.0233(5) -0.1963(5) 0.0428(18) Uani 1 1 d .
H16A H 0.0034 -0.0744 -0.1711 0.051 Uiso 1 1 calc R
C17 C 0.0006(6) -0.0158(5) -0.2865(5) 0.0491(19) Uani 1 1 d .
H17A H -0.0323 -0.0631 -0.3220 0.059 Uiso 1 1 calc R
C18 C 0.0750(5) 0.1318(4) -0.2727(4) 0.0299(16) Uani 1 1 d .
C19 C 0.0262(6) 0.0609(5) -0.3232(5) 0.0461(18) Uani 1 1 d .
H19A H 0.0103 0.0649 -0.3836 0.055 Uiso 1 1 calc R
C20 C 0.0807(6) 0.4649(4) -0.4561(4) 0.0478(18) Uani 1 1 d .
H20A H 0.0869 0.4641 -0.5159 0.057 Uiso 1 1 calc R
H20B H -0.0019 0.4832 -0.4568 0.057 Uiso 1 1 calc R
C21 C 0.1769(6) 0.5301(4) -0.3081(4) 0.0402(16) Uani 1 1 d .
H21A H 0.0994 0.5499 -0.2992 0.048 Uiso 1 1 calc R
H21B H 0.2407 0.5699 -0.2775 0.048 Uiso 1 1 calc R
C22 C 0.1706(5) 0.5309(4) -0.4050(4) 0.0479(16) Uani 1 1 d .
H22A H 0.1470 0.5891 -0.4281 0.057 Uiso 1 1 calc R
H22B H 0.2514 0.5184 -0.4127 0.057 Uiso 1 1 calc R
Ho2 Ho 0.32854(2) 0.103718(14) -0.519449(18) 0.03504(8) Uani 1 1 d .
Cu2 Cu 0.32108(7) -0.01219(5) -0.34830(5) 0.0353(2) Uani 1 1 d .
O14 O 0.2643(3) -0.0243(3) -0.4713(3) 0.0369(11) Uani 1 1 d .
O15 O 0.3233(3) 0.1099(3) -0.3759(2) 0.0345(10) Uani 1 1 d .
O16 O 0.2042(4) -0.0082(3) -0.6361(3) 0.0416(13) Uani 1 1 d .
O17 O 0.3819(4) 0.2484(3) -0.4448(3) 0.0397(11) Uani 1 1 d .
O22 O 0.5379(4) 0.0991(4) -0.4420(3) 0.0628(14) Uani 1 1 d .
O23 O 0.5279(5) -0.0272(4) -0.3781(4) 0.097(2) Uani 1 1 d .
O21 O 0.4498(4) 0.0212(4) -0.6035(4) 0.0558(14) Uani 1 1 d .
O20 O 0.4391(4) 0.1619(3) -0.6174(3) 0.0542(14) Uani 1 1 d .
O18 O 0.1191(4) 0.1498(3) -0.5223(3) 0.0539(13) Uani 1 1 d .
O19 O 0.1987(4) 0.2022(5) -0.6195(3) 0.0562(14) Uani 1 1 d .
O26 O 0.6972(5) 0.0240(5) -0.3856(5) 0.103(2) Uani 1 1 d .
O25 O 0.5509(4) 0.0880(4) -0.6845(3) 0.0757(17) Uani 1 1 d .
O24 O 0.0163(5) 0.2450(4) -0.6135(4) 0.0795(18) Uani 1 1 d .
N6 N 0.3305(4) -0.1355(3) -0.3238(3) 0.0312(11) Uani 1 1 d .
N7 N 0.3525(4) 0.0062(4) -0.2257(3) 0.0338(13) Uani 1 1 d .
N10 N 0.5887(6) 0.0320(5) -0.4040(4) 0.0505(17) Uani 1 1 d .
N9 N 0.4822(4) 0.0898(5) -0.6364(4) 0.0491(16) Uani 1 1 d .
N8 N 0.1077(5) 0.2005(5) -0.5867(4) 0.0533(15) Uani 1 1 d .
C23 C 0.4926(6) 0.3064(5) -0.2105(5) 0.053(2) Uani 1 1 d .
H23A H 0.5275 0.3525 -0.1741 0.063 Uiso 1 1 calc R
C24 C 0.3529(6) -0.1700(5) -0.0512(4) 0.0522(19) Uani 1 1 d .
H24A H 0.2648 -0.1777 -0.0626 0.063 Uiso 1 1 calc R
H24B H 0.3878 -0.1734 0.0114 0.063 Uiso 1 1 calc R
C25 C 0.4700(5) 0.3161(5) -0.3011(5) 0.0400(17) Uani 1 1 d .
H25A H 0.4927 0.3671 -0.3251 0.048 Uiso 1 1 calc R
C26 C 0.3814(5) -0.1505(3) -0.2284(3) 0.0331(13) Uani 1 1 d .
H26A H 0.4706 -0.1433 -0.2154 0.040 Uiso 1 1 calc R
C27 C 0.4639(6) 0.2294(5) -0.1748(5) 0.0479(19) Uani 1 1 d .
H27A H 0.4808 0.2237 -0.1145 0.058 Uiso 1 1 calc R
C28 C 0.2696(5) -0.1837(4) -0.4744(4) 0.0304(14) Uani 1 1 d .
C29 C 0.3564(6) -0.2398(4) -0.1949(4) 0.0408(17) Uani 1 1 d .
H29A H 0.3951 -0.2849 -0.2217 0.049 Uiso 1 1 calc R
H29B H 0.2687 -0.2507 -0.2103 0.049 Uiso 1 1 calc R
C30 C 0.4090(5) 0.1589(4) -0.2286(4) 0.0336(16) Uani 1 1 d .
C31 C 0.2283(6) -0.2489(5) -0.6180(5) 0.0494(19) Uani 1 1 d .
H31A H 0.2202 -0.2988 -0.6528 0.059 Uiso 1 1 calc R
C32 C 0.2117(6) -0.1675(5) -0.6564(5) 0.0424(18) Uani 1 1 d .
H32A H 0.1940 -0.1621 -0.7167 0.051 Uiso 1 1 calc R
C33 C 0.3320(5) -0.0768(4) -0.1823(4) 0.0341(14) Uani 1 1 d .
H33A H 0.2430 -0.0851 -0.1951 0.041 Uiso 1 1 calc R
C34 C 0.3805(6) -0.0797(4) -0.0842(4) 0.0424(17) Uani 1 1 d .
H34A H 0.3417 -0.0342 -0.0578 0.051 Uiso 1 1 calc R
H34B H 0.4683 -0.0693 -0.0681 0.051 Uiso 1 1 calc R
C35 C 0.3797(5) 0.1700(4) -0.3193(4) 0.0291(16) Uani 1 1 d .
C36 C 0.3884(5) 0.0790(4) -0.1854(4) 0.0358(17) Uani 1 1 d .
H36A H 0.4017 0.0800 -0.1250 0.043 Uiso 1 1 calc R
C37 C 0.2216(5) -0.0941(5) -0.6048(5) 0.0359(16) Uani 1 1 d .
C38 C 0.4126(5) 0.2476(5) -0.3546(5) 0.0355(16) Uani 1 1 d .
C39 C 0.2510(5) -0.0994(4) -0.5147(4) 0.0311(15) Uani 1 1 d .
C40 C 0.1852(6) 0.0056(5) -0.7284(4) 0.059(2) Uani 1 1 d .
H40A H 0.1197 -0.0315 -0.7597 0.088 Uiso 1 1 calc R
H40B H 0.2590 -0.0085 -0.7449 0.088 Uiso 1 1 calc R
H40C H 0.1641 0.0659 -0.7421 0.088 Uiso 1 1 calc R
C41 C 0.2563(5) -0.2574(4) -0.5302(5) 0.0419(17) Uani 1 1 d .
H41A H 0.2670 -0.3133 -0.5058 0.050 Uiso 1 1 calc R
C42 C 0.4064(6) -0.2434(4) -0.0962(4) 0.0481(16) Uani 1 1 d .
H42A H 0.4951 -0.2379 -0.0815 0.058 Uiso 1 1 calc R
H42B H 0.3866 -0.2999 -0.0751 0.058 Uiso 1 1 calc R
C43 C 0.3072(5) -0.1970(4) -0.3818(4) 0.0352(14) Uani 1 1 d .
H43A H 0.3155 -0.2546 -0.3619 0.042 Uiso 1 1 calc R
C44 C 0.4175(6) 0.3253(5) -0.4875(5) 0.051(2) Uani 1 1 d .
H44A H 0.3720 0.3755 -0.4769 0.076 Uiso 1 1 calc R
H44B H 0.4001 0.3149 -0.5492 0.076 Uiso 1 1 calc R
H44C H 0.5037 0.3360 -0.4646 0.076 Uiso 1 1 calc R

loop_
_atom_site_aniso_label
_atom_site_aniso_U_11
_atom_site_aniso_U_22
_atom_site_aniso_U_33
_atom_site_aniso_U_23
_atom_site_aniso_U_13
_atom_site_aniso_U_12
Ho1 0.04282(15) 0.02739(17) 0.02499(17) 0.00229(14) 0.01059(12) -0.00198(14)
Cu1 0.0480(4) 0.0258(5) 0.0226(5) 0.0018(4) 0.0068(3) -0.0031(3)
O1 0.046(2) 0.025(3) 0.024(2) 0.003(2) 0.0056(16) -0.005(2)
O2 0.052(2) 0.025(2) 0.023(3) -0.0015(19) 0.0068(19) -0.0021(19)
O3 0.049(3) 0.026(3) 0.035(3) 0.004(2) 0.011(2) -0.0036(19)
O4 0.055(3) 0.036(3) 0.024(3) 0.002(2) 0.010(2) -0.009(2)
O10 0.062(3) 0.032(3) 0.086(4) -0.001(3) 0.032(3) 0.000(2)
O9 0.059(3) 0.044(3) 0.045(3) -0.001(3) 0.008(2) 0.003(3)
O8 0.058(3) 0.048(4) 0.052(4) -0.004(3) 0.017(3) 0.000(3)
O7 0.072(3) 0.050(4) 0.053(3) 0.017(3) 0.035(3) 0.021(3)
O6 0.062(3) 0.052(3) 0.041(3) 0.014(3) 0.024(2) 0.014(3)
O5 0.048(2) 0.044(3) 0.036(3) 0.003(2) 0.012(2) 0.002(2)
O13 0.058(3) 0.117(5) 0.059(3) 0.034(3) 0.000(3) 0.025(3)
O12 0.081(3) 0.100(5) 0.104(4) 0.003(4) 0.065(3) 0.008(4)
O11 0.068(3) 0.086(4) 0.070(4) 0.012(3) 0.006(3) 0.036(3)
N1 0.038(3) 0.022(3) 0.026(3) 0.003(2) 0.007(2) 0.004(2)
N2 0.032(3) 0.034(3) 0.024(3) 0.000(2) 0.005(2) -0.002(2)
N5 0.039(3) 0.052(5) 0.058(5) -0.002(4) 0.009(3) 0.006(3)
N4 0.047(3) 0.067(4) 0.037(3) 0.009(4) 0.015(2) 0.004(4)
N3 0.053(3) 0.035(4) 0.029(3) 0.000(3) 0.000(3) 0.005(3)
C1 0.055(4) 0.028(4) 0.037(4) 0.009(3) 0.010(3) -0.002(3)
C2 0.038(3) 0.039(3) 0.022(3) 0.008(2) 0.006(3) -0.001(3)
C3 0.056(4) 0.030(4) 0.050(5) -0.019(4) 0.007(3) -0.002(3)
C4 0.038(3) 0.025(3) 0.028(4) -0.005(3) 0.007(3) -0.007(3)
C5 0.036(3) 0.029(3) 0.030(3) 0.007(3) 0.010(3) 0.005(3)
C6 0.046(4) 0.052(5) 0.028(4) 0.014(3) 0.003(3) 0.006(3)
C7 0.029(3) 0.032(4) 0.023(4) -0.003(3) 0.003(3) 0.000(3)
C8 0.036(3) 0.040(5) 0.021(3) 0.001(3) 0.006(3) 0.005(3)
C9 0.038(3) 0.026(3) 0.048(4) 0.009(3) 0.013(3) 0.004(3)
C10 0.048(4) 0.043(5) 0.027(4) -0.002(4) 0.010(3) -0.003(3)
C11 0.029(3) 0.016(4) 0.037(4) -0.008(3) 0.006(3) -0.001(2)
C12 0.032(3) 0.025(4) 0.023(4) 0.003(3) 0.001(3) 0.004(3)
C13 0.030(3) 0.024(3) 0.027(4) 0.002(3) 0.006(3) 0.001(2)
C14 0.060(4) 0.023(4) 0.052(5) 0.005(4) 0.021(4) -0.007(3)
C15 0.074(5) 0.061(5) 0.017(4) 0.002(3) 0.009(3) -0.007(4)
C16 0.037(4) 0.034(4) 0.053(5) 0.000(4) 0.004(3) -0.004(3)
C17 0.066(5) 0.033(4) 0.039(5) -0.015(4) -0.002(4) -0.014(3)
C18 0.033(3) 0.025(4) 0.031(4) -0.002(3) 0.007(3) -0.001(2)
C19 0.074(5) 0.032(4) 0.025(4) -0.010(3) -0.001(3) -0.010(3)
C20 0.067(5) 0.044(4) 0.030(4) 0.017(3) 0.006(3) 0.006(4)
C21 0.056(4) 0.027(4) 0.039(4) 0.008(3) 0.016(3) -0.006(3)
C22 0.055(4) 0.059(4) 0.029(3) 0.018(3) 0.009(3) -0.008(3)
Ho2 0.04529(16) 0.03212(19) 0.02896(19) 0.00449(15) 0.01186(13) -0.00224(15)
Cu2 0.0540(5) 0.0267(5) 0.0238(5) 0.0024(4) 0.0075(4) -0.0002(4)
O14 0.057(3) 0.026(3) 0.024(3) 0.003(2) 0.0051(19) 0.000(2)
O15 0.051(2) 0.026(2) 0.026(2) -0.002(2) 0.0088(17) -0.006(2)
O16 0.051(3) 0.047(3) 0.025(3) 0.007(2) 0.006(2) 0.005(2)
O17 0.057(3) 0.028(3) 0.037(3) 0.009(2) 0.019(2) -0.001(2)
O22 0.053(3) 0.072(4) 0.060(3) 0.025(3) 0.009(2) 0.011(3)
O23 0.085(4) 0.052(4) 0.179(7) 0.012(4) 0.078(4) 0.000(3)
O21 0.063(3) 0.042(3) 0.071(4) -0.007(3) 0.034(3) -0.009(2)
O20 0.065(3) 0.048(4) 0.054(3) 0.023(3) 0.024(2) 0.012(2)
O18 0.054(3) 0.061(3) 0.049(3) 0.013(3) 0.017(2) 0.009(2)
O19 0.062(3) 0.065(4) 0.045(3) 0.015(4) 0.021(2) 0.006(3)
O26 0.039(3) 0.092(5) 0.167(7) 0.026(4) 0.005(4) 0.006(3)
O25 0.060(3) 0.111(5) 0.071(4) 0.005(3) 0.044(3) 0.000(3)
O24 0.076(4) 0.092(4) 0.067(4) 0.022(3) 0.012(3) 0.043(3)
N6 0.036(3) 0.029(3) 0.028(3) 0.006(2) 0.008(2) -0.001(2)
N7 0.039(3) 0.036(3) 0.028(3) 0.004(3) 0.010(2) 0.004(2)
N10 0.054(4) 0.049(5) 0.051(5) -0.004(4) 0.018(3) -0.002(3)
N9 0.039(3) 0.065(5) 0.041(4) 0.002(3) 0.006(2) 0.004(3)
N8 0.056(3) 0.054(4) 0.047(4) 0.002(4) 0.009(3) 0.016(4)
C23 0.063(5) 0.040(5) 0.052(6) -0.018(4) 0.008(4) 0.004(4)
C24 0.065(5) 0.063(5) 0.029(4) 0.016(3) 0.014(3) 0.007(4)
C25 0.040(4) 0.025(4) 0.054(5) 0.002(4) 0.009(3) -0.001(3)
C26 0.032(3) 0.034(3) 0.035(3) 0.013(3) 0.012(3) 0.008(3)
C27 0.059(4) 0.039(5) 0.042(5) -0.005(4) 0.005(3) 0.004(3)
C28 0.037(3) 0.023(3) 0.032(4) -0.001(3) 0.010(3) -0.001(3)
C29 0.046(4) 0.038(4) 0.039(4) 0.005(3) 0.011(3) 0.003(3)
C30 0.038(3) 0.028(4) 0.033(4) -0.001(3) 0.007(3) 0.002(3)
C31 0.060(4) 0.054(5) 0.036(5) -0.015(4) 0.015(3) -0.007(4)
C32 0.043(4) 0.044(5) 0.036(5) -0.009(4) 0.004(3) -0.001(3)
C33 0.040(3) 0.035(4) 0.025(3) 0.003(3) 0.005(3) 0.004(3)
C34 0.063(4) 0.039(4) 0.026(4) 0.001(3) 0.014(3) 0.000(3)
C35 0.034(3) 0.030(4) 0.022(4) 0.000(3) 0.004(3) 0.008(2)
C36 0.037(3) 0.041(5) 0.027(4) 0.000(3) 0.003(3) 0.010(3)
C37 0.041(4) 0.032(4) 0.037(5) 0.007(3) 0.013(3) -0.003(3)
C38 0.031(3) 0.033(4) 0.044(5) -0.004(3) 0.013(3) 0.000(3)
C39 0.030(3) 0.029(4) 0.033(4) -0.004(3) 0.006(3) -0.004(3)
C40 0.078(5) 0.066(6) 0.030(4) 0.015(4) 0.009(4) -0.007(4)
C41 0.043(4) 0.033(4) 0.051(5) -0.012(3) 0.014(3) -0.006(3)
C42 0.057(4) 0.044(4) 0.042(4) 0.019(3) 0.011(3) 0.001(3)
C43 0.044(3) 0.025(3) 0.037(4) -0.002(3) 0.012(3) 0.001(3)
C44 0.072(5) 0.037(5) 0.053(6) 0.009(4) 0.033(4) -0.004(4)

loop_
_atom_type_symbol
_atom_type_description
_atom_type_scat_dispersion_real
_atom_type_scat_dispersion_imag
_atom_type_scat_source
C C 0.0033 0.0016 'International Tables Vol C Tables 4.2.6.8 and 6.1.1.4'
H H 0.0000 0.0000 'International Tables Vol C Tables 4.2.6.8 and 6.1.1.4'
Cu Cu 0.3201 1.2651 'International Tables Vol C Tables 4.2.6.8 and 6.1.1.4'
Ho Ho -0.2175 4.6783 'International Tables Vol C Tables 4.2.6.8 and 6.1.1.4'
N N 0.0061 0.0033 'International Tables Vol C Tables 4.2.6.8 and 6.1.1.4'
O O 0.0106 0.0060 'International Tables Vol C Tables 4.2.6.8 and 6.1.1.4'

loop_
_geom_angle_atom_site_label_1
_geom_angle_atom_site_label_2
_geom_angle_atom_site_label_3
_geom_angle
O1 Ho1 O2 65.84(15)
O1 Ho1 O7 137.17(17)
O2 Ho1 O7 153.90(16)
O1 Ho1 O6 119.51(16)
O2 Ho1 O6 115.60(16)
O7 Ho1 O6 67.90(15)
O1 Ho1 O9 76.60(13)
O2 Ho1 O9 111.91(16)
O7 Ho1 O9 71.60(17)
O6 Ho1 O9 132.29(19)
O1 Ho1 O5 72.94(14)
O2 Ho1 O5 76.40(14)
O7 Ho1 O5 117.98(16)
O6 Ho1 O5 52.21(14)
O9 Ho1 O5 141.25(15)
O1 Ho1 O8 138.05(16)
O2 Ho1 O8 104.29(16)
O7 Ho1 O8 51.35(14)
O6 Ho1 O8 101.76(17)
O9 Ho1 O8 69.79(15)
O5 Ho1 O8 147.24(16)
O1 Ho1 O3 63.67(15)
O2 Ho1 O3 127.17(14)
O7 Ho1 O3 78.81(16)
O6 Ho1 O3 78.11(18)
O9 Ho1 O3 70.18(16)
O5 Ho1 O3 75.10(13)
O8 Ho1 O3 123.33(15)
O1 Ho1 O4 126.54(14)
O2 Ho1 O4 61.80(14)
O7 Ho1 O4 96.24(17)
O6 Ho1 O4 76.23(16)
O9 Ho1 O4 133.05(16)
O5 Ho1 O4 85.01(14)
O8 Ho1 O4 67.80(15)
O3 Ho1 O4 153.80(14)
O1 Ho1 O10 70.66(15)
O2 Ho1 O10 65.18(14)
O7 Ho1 O10 106.61(15)
O6 Ho1 O10 169.59(17)
O9 Ho1 O10 49.22(17)
O5 Ho1 O10 135.05(15)
O8 Ho1 O10 68.52(16)
O3 Ho1 O10 110.05(15)
O4 Ho1 O10 96.06(16)
O1 Ho1 N4 143.34(13)
O2 Ho1 N4 129.8(2)
O7 Ho1 N4 25.73(19)
O6 Ho1 N4 85.77(16)
O9 Ho1 N4 66.80(14)
O5 Ho1 N4 137.93(17)
O8 Ho1 N4 25.72(19)
O3 Ho1 N4 100.56(19)
O4 Ho1 N4 82.80(16)
O10 Ho1 N4 86.33(17)
O1 Ho1 N3 95.86(15)
O2 Ho1 N3 96.94(15)
O7 Ho1 N3 92.73(16)
O6 Ho1 N3 26.18(13)
O9 Ho1 N3 142.96(17)
O5 Ho1 N3 26.07(13)
O8 Ho1 N3 126.10(16)
O3 Ho1 N3 73.99(14)
O4 Ho1 N3 80.63(15)
O10 Ho1 N3 160.64(15)
N4 Ho1 N3 111.94(17)
O1 Cu1 O2 82.83(17)
O1 Cu1 N1 94.0(2)
O2 Cu1 N1 176.6(2)
O1 Cu1 N2 177.83(18)
O2 Cu1 N2 95.64(19)
N1 Cu1 N2 87.5(2)
O1 Cu1 Ho1 42.70(11)
O2 Cu1 Ho1 44.19(12)
N1 Cu1 Ho1 132.43(15)
N2 Cu1 Ho1 135.30(14)
C11 O1 Cu1 126.9(4)
C11 O1 Ho1 125.2(4)
Cu1 O1 Ho1 103.21(19)
C13 O2 Cu1 122.8(4)
C13 O2 Ho1 121.1(3)
Cu1 O2 Ho1 101.10(17)
C12 O3 C14 117.2(5)
C12 O3 Ho1 116.7(4)
C14 O3 Ho1 122.7(4)
C7 O4 C15 116.6(5)
C7 O4 Ho1 114.7(4)
C15 O4 Ho1 121.7(4)
N5 O10 Ho1 94.1(4)
N5 O9 Ho1 103.0(4)
N4 O8 Ho1 94.6(4)
N4 O7 Ho1 97.8(4)
N3 O6 Ho1 97.3(4)
N3 O5 Ho1 95.8(3)
C8 N1 C5 123.7(5)
C8 N1 Cu1 125.4(5)
C5 N1 Cu1 110.6(4)
C9 N2 C2 124.7(5)
C9 N2 Cu1 124.7(4)
C2 N2 Cu1 110.5(3)
O13 N5 O10 125.3(7)
O13 N5 O9 120.6(6)
O10 N5 O9 113.7(5)
O12 N4 O8 122.7(8)
O12 N4 O7 121.5(8)
O8 N4 O7 115.8(5)
O12 N4 Ho1 173.9(5)
O8 N4 Ho1 59.7(3)
O7 N4 Ho1 56.4(3)
O11 N3 O5 123.5(6)
O11 N3 O6 122.0(6)
O5 N3 O6 114.6(5)
O11 N3 Ho1 176.3(5)
O5 N3 Ho1 58.1(3)
O6 N3 Ho1 56.6(3)
C3 C1 C4 121.8(6)
C3 C1 H1A 119.1
C4 C1 H1A 119.1
N2 C2 C5 108.7(4)
N2 C2 C21 117.4(5)
C5 C2 C21 109.2(4)
N2 C2 H2A 107.0
C5 C2 H2A 107.0
C21 C2 H2A 107.0
C1 C3 C10 119.9(7)
C1 C3 H3A 120.0
C10 C3 H3A 120.0
C1 C4 C13 119.3(6)
C1 C4 C9 117.4(6)
C13 C4 C9 123.3(6)
N1 C5 C6 115.6(5)
N1 C5 C2 108.4(4)
C6 C5 C2 111.9(5)
N1 C5 H5A 106.8
C6 C5 H5A 106.8
C2 C5 H5A 106.8
C5 C6 C20 108.9(6)
C5 C6 H6A 109.9
C20 C6 H6A 109.9
C5 C6 H6B 109.9
C20 C6 H6B 109.9
H6A C6 H6B 108.3
O4 C7 C10 126.8(6)
O4 C7 C13 112.7(6)
C10 C7 C13 120.5(6)
N1 C8 C18 127.2(6)
N1 C8 H8A 116.4
C18 C8 H8A 116.4
N2 C9 C4 125.6(6)
N2 C9 H9A 117.2
C4 C9 H9A 117.2
C7 C10 C3 118.9(6)
C7 C10 H10A 120.6
C3 C10 H10A 120.6
O1 C11 C12 117.4(6)
O1 C11 C18 124.9(6)
C12 C11 C18 117.7(6)
C16 C12 C11 122.6(6)
C16 C12 O3 125.2(6)
C11 C12 O3 112.2(6)
O2 C13 C4 125.2(6)
O2 C13 C7 115.2(5)
C4 C13 C7 119.6(6)
O3 C14 H14A 109.5
O3 C14 H14B 109.5
H14A C14 H14B 109.5
O3 C14 H14C 109.5
H14A C14 H14C 109.5
H14B C14 H14C 109.5
O4 C15 H15A 109.5
O4 C15 H15B 109.5
H15A C15 H15B 109.5
O4 C15 H15C 109.5
H15A C15 H15C 109.5
H15B C15 H15C 109.5
C12 C16 C17 118.7(7)
C12 C16 H16A 120.6
C17 C16 H16A 120.6
C19 C17 C16 120.3(7)
C19 C17 H17A 119.9
C16 C17 H17A 119.9
C19 C18 C11 119.3(6)
C19 C18 C8 119.7(6)
C11 C18 C8 120.8(6)
C17 C19 C18 121.3(7)
C17 C19 H19A 119.3
C18 C19 H19A 119.3
C22 C20 C6 112.9(5)
C22 C20 H20A 109.0
C6 C20 H20A 109.0
C22 C20 H20B 109.0
C6 C20 H20B 109.0
H20A C20 H20B 107.8
C22 C21 C2 109.9(5)
C22 C21 H21A 109.7
C2 C21 H21A 109.7
C22 C21 H21B 109.7
C2 C21 H21B 109.7
H21A C21 H21B 108.2
C20 C22 C21 112.8(5)
C20 C22 H22A 109.0
C21 C22 H22A 109.0
C20 C22 H22B 109.0
C21 C22 H22B 109.0
H22A C22 H22B 107.8
O14 Ho2 O15 67.07(16)
O14 Ho2 O22 99.31(18)
O15 Ho2 O22 76.35(14)
O14 Ho2 O19 124.46(17)
O15 Ho2 O19 117.69(17)
O22 Ho2 O19 136.2(2)
O14 Ho2 O20 142.80(17)
O15 Ho2 O20 141.12(18)
O22 Ho2 O20 74.40(17)
O19 Ho2 O20 70.74(16)
O14 Ho2 O18 82.11(15)
O15 Ho2 O18 74.63(15)
O22 Ho2 O18 147.73(18)
O19 Ho2 O18 52.15(16)
O20 Ho2 O18 122.79(17)
O14 Ho2 O21 90.82(16)
O15 Ho2 O21 135.42(17)
O22 Ho2 O21 69.47(18)
O19 Ho2 O21 106.79(18)
O20 Ho2 O21 52.31(16)
O18 Ho2 O21 142.75(16)
O14 Ho2 O17 130.80(15)
O15 Ho2 O17 63.82(15)
O22 Ho2 O17 72.20(19)
O19 Ho2 O17 78.04(19)
O20 Ho2 O17 83.08(16)
O18 Ho2 O17 82.50(15)
O21 Ho2 O17 126.97(15)
O14 Ho2 O16 61.65(15)
O15 Ho2 O16 125.26(15)
O22 Ho2 O16 128.61(19)
O19 Ho2 O16 79.39(17)
O20 Ho2 O16 93.17(17)
O18 Ho2 O16 80.62(15)
O21 Ho2 O16 64.11(15)
O17 Ho2 O16 157.09(14)
O14 Ho2 N8 104.12(18)
O15 Ho2 N8 96.05(15)
O22 Ho2 N8 150.2(2)
O19 Ho2 N8 26.09(15)
O20 Ho2 N8 96.74(17)
O18 Ho2 N8 26.08(15)
O21 Ho2 N8 127.56(17)
O17 Ho2 N8 78.58(17)
O16 Ho2 N8 79.44(17)
O14 Ho2 N9 116.97(19)
O15 Ho2 N9 145.43(13)
O22 Ho2 N9 69.09(15)
O19 Ho2 N9 89.18(17)
O20 Ho2 N9 26.12(18)
O18 Ho2 N9 138.80(16)
O21 Ho2 N9 26.21(19)
O17 Ho2 N9 105.12(17)
O16 Ho2 N9 78.35(16)
N8 Ho2 N9 114.43(17)
O14 Ho2 Cu2 34.75(11)
O15 Ho2 Cu2 35.15(13)
O22 Ho2 Cu2 77.79(13)
O19 Ho2 Cu2 138.58(11)
O20 Ho2 Cu2 150.42(11)
O18 Ho2 Cu2 86.44(12)
O21 Ho2 Cu2 108.06(13)
O17 Ho2 Cu2 97.91(10)
O16 Ho2 Cu2 96.38(11)
N8 Ho2 Cu2 112.50(13)
N9 Ho2 Cu2 130.72(14)
O14 Cu2 N7 170.95(18)
O14 Cu2 O15 83.08(18)
N7 Cu2 O15 94.6(2)
O14 Cu2 N6 95.74(19)
N7 Cu2 N6 87.2(2)
O15 Cu2 N6 175.41(16)
O14 Cu2 Ho2 43.16(13)
N7 Cu2 Ho2 137.14(17)
O15 Cu2 Ho2 43.72(11)
N6 Cu2 Ho2 133.52(14)
C39 O14 Cu2 125.5(4)
C39 O14 Ho2 124.6(4)
Cu2 O14 Ho2 102.10(19)
C35 O15 Cu2 123.3(4)
C35 O15 Ho2 124.8(4)
Cu2 O15 Ho2 101.14(19)
C37 O16 C40 118.0(6)
C37 O16 Ho2 110.8(4)
C40 O16 Ho2 122.2(4)
C38 O17 C44 117.6(5)
C38 O17 Ho2 116.6(4)
C44 O17 Ho2 123.2(4)
N10 O22 Ho2 123.2(5)
N9 O21 Ho2 93.6(4)
N9 O20 Ho2 97.5(4)
N8 O18 Ho2 95.0(3)
N8 O19 Ho2 97.9(4)
C43 N6 C26 124.5(5)
C43 N6 Cu2 125.1(4)
C26 N6 Cu2 110.1(3)
C36 N7 C33 124.5(6)
C36 N7 Cu2 125.7(5)
C33 N7 Cu2 109.7(4)
O26 N10 O22 121.2(6)
O26 N10 O23 117.3(7)
O22 N10 O23 121.4(6)
O25 N9 O21 122.6(7)
O25 N9 O20 120.9(7)
O21 N9 O20 116.5(5)
O25 N9 Ho2 176.5(6)
O21 N9 Ho2 60.2(3)
O20 N9 Ho2 56.4(3)
O24 N8 O18 121.7(6)
O24 N8 O19 123.3(7)
O18 N8 O19 115.0(6)
O24 N8 Ho2 177.1(6)
O18 N8 Ho2 59.0(3)
O19 N8 Ho2 56.0(4)
C27 C23 C25 120.8(7)
C27 C23 H23A 119.6
C25 C23 H23A 119.6
C34 C24 C42 110.8(5)
C34 C24 H24A 109.5
C42 C24 H24A 109.5
C34 C24 H24B 109.5
C42 C24 H24B 109.5
H24A C24 H24B 108.1
C38 C25 C23 118.6(7)
C38 C25 H25A 120.7
C23 C25 H25A 120.7
N6 C26 C29 115.9(5)
N6 C26 C33 106.4(4)
C29 C26 C33 111.6(4)
N6 C26 H26A 107.5
C29 C26 H26A 107.5
C33 C26 H26A 107.5
C23 C27 C30 120.7(7)
C23 C27 H27A 119.6
C30 C27 H27A 119.6
C41 C28 C39 117.1(6)
C41 C28 C43 119.0(6)
C39 C28 C43 123.8(6)
C26 C29 C42 109.9(5)
C26 C29 H29A 109.7
C42 C29 H29A 109.7
C26 C29 H29B 109.7
C42 C29 H29B 109.7
H29A C29 H29B 108.2
C35 C30 C27 118.7(6)
C35 C30 C36 124.4(6)
C27 C30 C36 116.9(6)
C41 C31 C32 120.8(7)
C41 C31 H31A 119.6
C32 C31 H31A 119.6
C31 C32 C37 119.3(7)
C31 C32 H32A 120.3
C37 C32 H32A 120.3
N7 C33 C34 116.3(5)
N7 C33 C26 106.5(4)
C34 C33 C26 113.2(5)
N7 C33 H33A 106.8
C34 C33 H33A 106.8
C26 C33 H33A 106.8
C33 C34 C24 109.1(6)
C33 C34 H34A 109.9
C24 C34 H34A 109.9
C33 C34 H34B 109.9
C24 C34 H34B 109.9
H34A C34 H34B 108.3
O15 C35 C38 116.3(6)
O15 C35 C30 123.9(6)
C38 C35 C30 119.8(6)
N7 C36 C30 123.7(6)
N7 C36 H36A 118.1
C30 C36 H36A 118.1
C32 C37 C39 121.9(7)
C32 C37 O16 124.6(6)
C39 C37 O16 113.5(6)
O17 C38 C25 125.1(6)
O17 C38 C35 113.7(6)
C25 C38 C35 121.2(7)
O14 C39 C37 116.8(6)
O14 C39 C28 124.2(6)
C37 C39 C28 119.0(6)
O16 C40 H40A 109.5
O16 C40 H40B 109.5
H40A C40 H40B 109.5
O16 C40 H40C 109.5
H40A C40 H40C 109.5
H40B C40 H40C 109.5
C31 C41 C28 121.9(7)
C31 C41 H41A 119.1
C28 C41 H41A 119.1
C29 C42 C24 111.5(5)
C29 C42 H42A 109.3
C24 C42 H42A 109.3
C29 C42 H42B 109.3
C24 C42 H42B 109.3
H42A C42 H42B 108.0
N6 C43 C28 125.5(6)
N6 C43 H43A 117.3
C28 C43 H43A 117.3
O17 C44 H44A 109.5
O17 C44 H44B 109.5
H44A C44 H44B 109.5
O17 C44 H44C 109.5
H44A C44 H44C 109.5
H44B C44 H44C 109.5

loop_
_geom_bond_atom_site_label_1
_geom_bond_atom_site_label_2
_geom_bond_distance
Ho1 O1 2.295(4)
Ho1 O2 2.340(4)
Ho1 O7 2.422(5)
Ho1 O6 2.427(5)
Ho1 O9 2.431(4)
Ho1 O5 2.463(4)
Ho1 O8 2.494(5)
Ho1 O3 2.524(4)
Ho1 O4 2.553(5)
Ho1 O10 2.626(5)
Ho1 N4 2.879(5)
Ho1 N3 2.885(6)
Cu1 O1 1.897(5)
Cu1 O2 1.912(4)
Cu1 N1 1.919(5)
Cu1 N2 1.920(5)
O1 C11 1.325(7)
O2 C13 1.345(7)
O3 C12 1.407(7)
O3 C14 1.433(7)
O4 C7 1.365(8)
O4 C15 1.463(7)
O10 N5 1.251(7)
O9 N5 1.274(8)
O8 N4 1.254(8)
O7 N4 1.262(8)
O6 N3 1.283(6)
O5 N3 1.274(6)
O13 N5 1.218(6)
O12 N4 1.208(6)
O11 N3 1.202(6)
N1 C8 1.268(8)
N1 C5 1.489(7)
N2 C9 1.264(7)
N2 C2 1.475(6)
C1 C3 1.378(8)
C1 C4 1.380(8)
C1 H1A 0.9300
C2 C5 1.523(7)
C2 C21 1.530(8)
C2 H2A 0.9800
C3 C10 1.410(9)
C3 H3A 0.9300
C4 C13 1.389(8)
C4 C9 1.470(8)
C5 C6 1.517(8)
C5 H5A 0.9800
C6 C20 1.534(9)
C6 H6A 0.9700
C6 H6B 0.9700
C7 C10 1.382(9)
C7 C13 1.420(8)
C8 C18 1.461(9)
C8 H8A 0.9300
C9 H9A 0.9300
C10 H10A 0.9300
C11 C12 1.404(8)
C11 C18 1.404(8)
C12 C16 1.348(9)
C14 H14A 0.9600
C14 H14B 0.9600
C14 H14C 0.9600
C15 H15A 0.9600
C15 H15B 0.9600
C15 H15C 0.9600
C16 C17 1.391(9)
C16 H16A 0.9300
C17 C19 1.369(9)
C17 H17A 0.9300
C18 C19 1.373(8)
C19 H19A 0.9300
C20 C22 1.507(8)
C20 H20A 0.9700
C20 H20B 0.9700
C21 C22 1.521(8)
C21 H21A 0.9700
C21 H21B 0.9700
C22 H22A 0.9700
C22 H22B 0.9700
Ho2 O14 2.280(4)
Ho2 O15 2.295(4)
Ho2 O22 2.365(4)
Ho2 O19 2.389(6)
Ho2 O20 2.400(5)
Ho2 O18 2.454(4)
Ho2 O21 2.485(5)
Ho2 O17 2.500(5)
Ho2 O16 2.637(5)
Ho2 N8 2.854(6)
Ho2 N9 2.857(5)
Ho2 Cu2 3.2586(8)
Cu2 O14 1.899(4)
Cu2 N7 1.906(5)
Cu2 O15 1.912(5)
Cu2 N6 1.915(5)
O14 C39 1.324(7)
O15 C35 1.325(7)
O16 C37 1.395(8)
O16 C40 1.440(7)
O17 C38 1.384(8)
O17 C44 1.460(7)
O22 N10 1.248(8)
O23 N10 1.264(7)
O21 N9 1.264(8)
O20 N9 1.269(8)
O18 N8 1.259(7)
O19 N8 1.267(6)
O26 N10 1.190(7)
O25 N9 1.220(6)
O24 N8 1.216(7)
N6 C43 1.292(7)
N6 C26 1.491(6)
N7 C36 1.291(8)
N7 C33 1.487(7)
C23 C27 1.378(10)
C23 C25 1.402(9)
C23 H23A 0.9300
C24 C34 1.532(9)
C24 C42 1.533(8)
C24 H24A 0.9700
C24 H24B 0.9700
C25 C38 1.394(9)
C25 H25A 0.9300
C26 C29 1.513(8)
C26 C33 1.522(7)
C26 H26A 0.9800
C27 C30 1.411(9)
C27 H27A 0.9300
C28 C41 1.412(8)
C28 C39 1.424(8)
C28 C43 1.434(8)
C29 C42 1.521(8)
C29 H29A 0.9700
C29 H29B 0.9700
C30 C35 1.400(8)
C30 C36 1.446(9)
C31 C41 1.353(9)
C31 C32 1.373(10)
C31 H31A 0.9300
C32 C37 1.373(9)
C32 H32A 0.9300
C33 C34 1.511(8)
C33 H33A 0.9800
C34 H34A 0.9700
C34 H34B 0.9700
C35 C38 1.398(8)
C36 H36A 0.9300
C37 C39 1.384(8)
C40 H40A 0.9600
C40 H40B 0.9600
C40 H40C 0.9600
C41 H41A 0.9300
C42 H42A 0.9700
C42 H42B 0.9700
C43 H43A 0.9300
C44 H44A 0.9600
C44 H44B 0.9600
C44 H44C 0.9600

loop_
_geom_torsion_atom_site_label_1
_geom_torsion_atom_site_label_2
_geom_torsion_atom_site_label_3
_geom_torsion_atom_site_label_4
_geom_torsion
O2 Ho1 Cu1 O1 148.3(2)
O7 Ho1 Cu1 O1 -82.3(4)
O6 Ho1 Cu1 O1 78.2(3)
O9 Ho1 Cu1 O1 -72.1(2)
O5 Ho1 Cu1 O1 70.96(19)
O8 Ho1 Cu1 O1 -136.8(2)
O3 Ho1 Cu1 O1 -2.75(18)
O4 Ho1 Cu1 O1 155.03(18)
O10 Ho1 Cu1 O1 -112.1(2)
N4 Ho1 Cu1 O1 -118.8(3)
N3 Ho1 Cu1 O1 72.9(2)
O1 Ho1 Cu1 O2 -148.3(2)
O7 Ho1 Cu1 O2 129.4(4)
O6 Ho1 Cu1 O2 -70.1(3)
O9 Ho1 Cu1 O2 139.6(2)
O5 Ho1 Cu1 O2 -77.3(2)
O8 Ho1 Cu1 O2 74.9(2)
O3 Ho1 Cu1 O2 -151.1(2)
O4 Ho1 Cu1 O2 6.7(2)
O10 Ho1 Cu1 O2 99.6(2)
N4 Ho1 Cu1 O2 92.9(3)
N3 Ho1 Cu1 O2 -75.4(2)
O1 Ho1 Cu1 N1 31.6(2)
O2 Ho1 Cu1 N1 179.9(3)
O7 Ho1 Cu1 N1 -50.7(4)
O6 Ho1 Cu1 N1 109.7(3)
O9 Ho1 Cu1 N1 -40.5(2)
O5 Ho1 Cu1 N1 102.5(2)
O8 Ho1 Cu1 N1 -105.2(2)
O3 Ho1 Cu1 N1 28.8(2)
O4 Ho1 Cu1 N1 -173.4(2)
O10 Ho1 Cu1 N1 -80.5(2)
N4 Ho1 Cu1 N1 -87.2(3)
N3 Ho1 Cu1 N1 104.5(2)
O1 Ho1 Cu1 N2 178.8(2)
O2 Ho1 Cu1 N2 -32.9(2)
O7 Ho1 Cu1 N2 96.5(4)
O6 Ho1 Cu1 N2 -103.1(3)
O9 Ho1 Cu1 N2 106.7(2)
O5 Ho1 Cu1 N2 -110.3(2)
O8 Ho1 Cu1 N2 42.0(2)
O3 Ho1 Cu1 N2 176.0(2)
O4 Ho1 Cu1 N2 -26.2(2)
O10 Ho1 Cu1 N2 66.7(2)
N4 Ho1 Cu1 N2 60.0(3)
N3 Ho1 Cu1 N2 -108.4(2)
O2 Cu1 O1 C11 178.3(4)
N1 Cu1 O1 C11 -0.5(4)
N2 Cu1 O1 C11 133(5)
Ho1 Cu1 O1 C11 156.7(5)
O2 Cu1 O1 Ho1 21.66(15)
N1 Cu1 O1 Ho1 -157.20(17)
N2 Cu1 O1 Ho1 -24(5)
O2 Ho1 O1 C11 -176.3(4)
O7 Ho1 O1 C11 -11.8(5)
O6 Ho1 O1 C11 76.8(4)
O9 Ho1 O1 C11 -54.5(4)
O5 Ho1 O1 C11 101.2(4)
O8 Ho1 O1 C11 -91.7(5)
O3 Ho1 O1 C11 19.8(4)
O4 Ho1 O1 C11 171.3(4)
O10 Ho1 O1 C11 -105.6(4)
N4 Ho1 O1 C11 -51.4(6)
N3 Ho1 O1 C11 88.7(4)
O2 Ho1 O1 Cu1 -19.14(14)
O7 Ho1 O1 Cu1 145.43(19)
O6 Ho1 O1 Cu1 -126.0(2)
O9 Ho1 O1 Cu1 102.7(2)
O5 Ho1 O1 Cu1 -101.57(17)
O8 Ho1 O1 Cu1 65.5(3)
O3 Ho1 O1 Cu1 177.0(2)
O4 Ho1 O1 Cu1 -31.5(2)
O10 Ho1 O1 Cu1 51.58(16)
N4 Ho1 O1 Cu1 105.8(3)
N3 Ho1 O1 Cu1 -114.15(18)
O1 Cu1 O2 C13 -159.9(4)
N1 Cu1 O2 C13 -140(3)
N2 Cu1 O2 C13 18.5(4)
Ho1 Cu1 O2 C13 -138.9(5)
O1 Cu1 O2 Ho1 -21.05(15)
N1 Cu1 O2 Ho1 -1(3)
N2 Cu1 O2 Ho1 157.40(16)
O1 Ho1 O2 C13 158.6(4)
O7 Ho1 O2 C13 2.8(6)
O6 Ho1 O2 C13 -88.9(4)
O9 Ho1 O2 C13 95.6(4)
O5 Ho1 O2 C13 -124.3(4)
O8 Ho1 O2 C13 21.9(4)
O3 Ho1 O2 C13 176.7(4)
O4 Ho1 O2 C13 -32.7(4)
O10 Ho1 O2 C13 79.6(4)
N4 Ho1 O2 C13 18.1(5)
N3 Ho1 O2 C13 -108.1(4)
O1 Ho1 O2 Cu1 18.83(15)
O7 Ho1 O2 Cu1 -136.9(3)
O6 Ho1 O2 Cu1 131.40(18)
O9 Ho1 O2 Cu1 -44.2(2)
O5 Ho1 O2 Cu1 95.99(18)
O8 Ho1 O2 Cu1 -117.79(18)
O3 Ho1 O2 Cu1 37.0(2)
O4 Ho1 O2 Cu1 -172.4(2)
O10 Ho1 O2 Cu1 -60.07(17)
N4 Ho1 O2 Cu1 -121.59(18)
N3 Ho1 O2 Cu1 112.16(18)
O1 Ho1 O3 C12 -16.9(3)
O2 Ho1 O3 C12 -35.5(4)
O7 Ho1 O3 C12 141.8(4)
O6 Ho1 O3 C12 -148.7(3)
O9 Ho1 O3 C12 67.5(3)
O5 Ho1 O3 C12 -95.0(3)
O8 Ho1 O3 C12 115.0(3)
O4 Ho1 O3 C12 -136.9(4)
O10 Ho1 O3 C12 38.1(4)
N4 Ho1 O3 C12 128.0(3)
N3 Ho1 O3 C12 -122.0(3)
O1 Ho1 O3 C14 -175.5(5)
O2 Ho1 O3 C14 166.0(4)
O7 Ho1 O3 C14 -16.8(4)
O6 Ho1 O3 C14 52.7(4)
O9 Ho1 O3 C14 -91.1(4)
O5 Ho1 O3 C14 106.4(4)
O8 Ho1 O3 C14 -43.6(5)
O4 Ho1 O3 C14 64.5(5)
O10 Ho1 O3 C14 -120.5(4)
N4 Ho1 O3 C14 -30.6(4)
N3 Ho1 O3 C14 79.4(4)
O1 Ho1 O4 C7 43.3(4)
O2 Ho1 O4 C7 30.5(3)
O7 Ho1 O4 C7 -134.6(4)
O6 Ho1 O4 C7 160.0(4)
O9 Ho1 O4 C7 -64.0(4)
O5 Ho1 O4 C7 107.7(4)
O8 Ho1 O4 C7 -91.0(4)
O3 Ho1 O4 C7 148.1(4)
O10 Ho1 O4 C7 -27.1(4)
N4 Ho1 O4 C7 -112.6(4)
N3 Ho1 O4 C7 133.6(4)
O1 Ho1 O4 C15 -167.1(4)
O2 Ho1 O4 C15 -179.8(5)
O7 Ho1 O4 C15 15.1(5)
O6 Ho1 O4 C15 -50.3(4)
O9 Ho1 O4 C15 85.7(5)
O5 Ho1 O4 C15 -102.6(4)
O8 Ho1 O4 C15 58.7(4)
O3 Ho1 O4 C15 -62.2(5)
O10 Ho1 O4 C15 122.6(4)
N4 Ho1 O4 C15 37.1(5)
N3 Ho1 O4 C15 -76.7(4)
O1 Ho1 O10 N5 88.6(4)
O2 Ho1 O10 N5 160.2(4)
O7 Ho1 O10 N5 -46.4(4)
O6 Ho1 O10 N5 -103.1(10)
O9 Ho1 O10 N5 -0.2(4)
O5 Ho1 O10 N5 126.2(4)
O8 Ho1 O10 N5 -81.5(4)
O3 Ho1 O10 N5 37.5(4)
O4 Ho1 O10 N5 -144.8(4)
N4 Ho1 O10 N5 -62.4(4)
N3 Ho1 O10 N5 136.3(5)
O1 Ho1 O9 N5 -75.7(4)
O2 Ho1 O9 N5 -19.0(4)
O7 Ho1 O9 N5 133.4(4)
O6 Ho1 O9 N5 166.4(4)
O5 Ho1 O9 N5 -114.5(4)
O8 Ho1 O9 N5 78.8(4)
O3 Ho1 O9 N5 -142.2(4)
O4 Ho1 O9 N5 52.3(4)
O10 Ho1 O9 N5 0.2(4)
N4 Ho1 O9 N5 106.3(4)
N3 Ho1 O9 N5 -157.5(4)
O1 Ho1 O8 N4 117.1(4)
O2 Ho1 O8 N4 -173.3(3)
O7 Ho1 O8 N4 -3.9(3)
O6 Ho1 O8 N4 -52.7(4)
O9 Ho1 O8 N4 78.3(4)
O5 Ho1 O8 N4 -86.3(4)
O3 Ho1 O8 N4 30.7(4)
O4 Ho1 O8 N4 -122.4(4)
O10 Ho1 O8 N4 131.2(4)
N3 Ho1 O8 N4 -63.4(4)
O1 Ho1 O7 N4 -118.7(4)
O2 Ho1 O7 N4 27.9(6)
O6 Ho1 O7 N4 131.2(4)
O9 Ho1 O7 N4 -74.6(4)
O5 Ho1 O7 N4 146.5(3)
O8 Ho1 O7 N4 3.9(3)
O3 Ho1 O7 N4 -147.2(4)
O4 Ho1 O7 N4 58.8(4)
O10 Ho1 O7 N4 -39.4(4)
N3 Ho1 O7 N4 139.7(4)
O1 Ho1 O6 N3 27.6(5)
O2 Ho1 O6 N3 -47.9(5)
O7 Ho1 O6 N3 160.5(5)
O9 Ho1 O6 N3 126.5(4)
O5 Ho1 O6 N3 -2.4(4)
O8 Ho1 O6 N3 -160.2(4)
O3 Ho1 O6 N3 77.9(4)
O4 Ho1 O6 N3 -96.8(4)
O10 Ho1 O6 N3 -139.7(8)
N4 Ho1 O6 N3 179.6(4)
O1 Ho1 O5 N3 -150.5(4)
O2 Ho1 O5 N3 141.0(4)
O7 Ho1 O5 N3 -15.6(4)
O6 Ho1 O5 N3 2.4(4)
O9 Ho1 O5 N3 -110.8(4)
O8 Ho1 O5 N3 45.7(5)
O3 Ho1 O5 N3 -83.9(4)
O4 Ho1 O5 N3 78.8(4)
O10 Ho1 O5 N3 172.4(3)
N4 Ho1 O5 N3 5.4(5)
O1 Cu1 N1 C8 -6.0(5)
O2 Cu1 N1 C8 -25(3)
N2 Cu1 N1 C8 175.6(5)
Ho1 Cu1 N1 C8 -26.8(5)
O1 Cu1 N1 C5 168.1(3)
O2 Cu1 N1 C5 149(3)
N2 Cu1 N1 C5 -10.4(3)
Ho1 Cu1 N1 C5 147.2(3)
O1 Cu1 N2 C9 32(5)
O2 Cu1 N2 C9 -13.0(4)
N1 Cu1 N2 C9 165.7(4)
Ho1 Cu1 N2 C9 9.3(5)
O1 Cu1 N2 C2 -147(5)
O2 Cu1 N2 C2 168.1(3)
N1 Cu1 N2 C2 -13.2(3)
Ho1 Cu1 N2 C2 -169.6(2)
Ho1 O10 N5 O13 173.0(6)
Ho1 O10 N5 O9 0.3(6)
Ho1 O9 N5 O13 -173.4(5)
Ho1 O9 N5 O10 -0.3(6)
Ho1 O8 N4 O12 -173.4(5)
Ho1 O8 N4 O7 6.5(5)
Ho1 O7 N4 O12 173.1(5)
Ho1 O7 N4 O8 -6.7(5)
O1 Ho1 N4 O12 20(6)
O2 Ho1 N4 O12 123(6)
O7 Ho1 N4 O12 -72(6)
O6 Ho1 N4 O12 -117(6)
O9 Ho1 N4 O12 23(6)
O5 Ho1 N4 O12 -119(6)
O8 Ho1 N4 O12 115(6)
O3 Ho1 N4 O12 -40(6)
O4 Ho1 N4 O12 167(6)
O10 Ho1 N4 O12 70(6)
N3 Ho1 N4 O12 -116(6)
O1 Ho1 N4 O8 -94.6(5)
O2 Ho1 N4 O8 8.5(4)
O7 Ho1 N4 O8 173.0(6)
O6 Ho1 N4 O8 128.7(4)
O9 Ho1 N4 O8 -91.4(4)
O5 Ho1 N4 O8 126.3(4)
O3 Ho1 N4 O8 -154.3(4)
O4 Ho1 N4 O8 52.0(4)
O10 Ho1 N4 O8 -44.6(4)
N3 Ho1 N4 O8 128.8(4)
O1 Ho1 N4 O7 92.4(5)
O2 Ho1 N4 O7 -164.5(4)
O6 Ho1 N4 O7 -44.3(4)
O9 Ho1 N4 O7 95.6(4)
O5 Ho1 N4 O7 -46.7(5)
O8 Ho1 N4 O7 -173.0(6)
O3 Ho1 N4 O7 32.7(4)
O4 Ho1 N4 O7 -121.0(4)
O10 Ho1 N4 O7 142.4(4)
N3 Ho1 N4 O7 -44.1(4)
Ho1 O5 N3 O11 176.0(6)
Ho1 O5 N3 O6 -4.0(6)
Ho1 O6 N3 O11 -175.9(6)
Ho1 O6 N3 O5 4.0(6)
O1 Ho1 N3 O11 -89(7)
O2 Ho1 N3 O11 -155(7)
O7 Ho1 N3 O11 49(7)
O6 Ho1 N3 O11 67(7)
O9 Ho1 N3 O11 -13(7)
O5 Ho1 N3 O11 -117(7)
O8 Ho1 N3 O11 92(7)
O3 Ho1 N3 O11 -28(7)
O4 Ho1 N3 O11 145(7)
O10 Ho1 N3 O11 -133(7)
N4 Ho1 N3 O11 67(7)
O1 Ho1 N3 O5 28.3(4)
O2 Ho1 N3 O5 -38.0(4)
O7 Ho1 N3 O5 166.3(4)
O6 Ho1 N3 O5 -175.7(6)
O9 Ho1 N3 O5 103.7(4)
O8 Ho1 N3 O5 -151.4(3)
O3 Ho1 N3 O5 88.7(3)
O4 Ho1 N3 O5 -97.9(4)
O10 Ho1 N3 O5 -16.3(7)
N4 Ho1 N3 O5 -176.1(4)
O1 Ho1 N3 O6 -156.1(4)
O2 Ho1 N3 O6 137.6(4)
O7 Ho1 N3 O6 -18.1(4)
O9 Ho1 N3 O6 -80.6(5)
O5 Ho1 N3 O6 175.7(6)
O8 Ho1 N3 O6 24.3(5)
O3 Ho1 N3 O6 -95.6(4)
O4 Ho1 N3 O6 77.8(4)
O10 Ho1 N3 O6 159.4(5)
N4 Ho1 N3 O6 -0.4(5)
C9 N2 C2 C5 -145.9(5)
Cu1 N2 C2 C5 33.0(5)
C9 N2 C2 C21 -21.4(7)
Cu1 N2 C2 C21 157.5(4)
C4 C1 C3 C10 0.0(9)
C3 C1 C4 C13 0.0(9)
C3 C1 C4 C9 178.3(5)
C8 N1 C5 C6 -28.7(7)
Cu1 N1 C5 C6 157.2(4)
C8 N1 C5 C2 -155.2(5)
Cu1 N1 C5 C2 30.7(5)
N2 C2 C5 N1 -41.1(6)
C21 C2 C5 N1 -170.3(4)
N2 C2 C5 C6 -169.7(5)
C21 C2 C5 C6 61.1(6)
N1 C5 C6 C20 177.8(5)
C2 C5 C6 C20 -57.5(6)
C15 O4 C7 C10 1.2(8)
Ho1 O4 C7 C10 152.5(5)
C15 O4 C7 C13 -178.0(5)
Ho1 O4 C7 C13 -26.7(5)
C5 N1 C8 C18 -167.2(5)
Cu1 N1 C8 C18 6.1(8)
C2 N2 C9 C4 -177.8(5)
Cu1 N2 C9 C4 3.4(7)
C1 C4 C9 N2 -172.4(5)
C13 C4 C9 N2 5.9(8)
O4 C7 C10 C3 -178.2(6)
C13 C7 C10 C3 1.0(9)
C1 C3 C10 C7 -0.5(9)
Cu1 O1 C11 C12 -172.1(3)
Ho1 O1 C11 C12 -20.3(7)
Cu1 O1 C11 C18 7.5(7)
Ho1 O1 C11 C18 159.4(4)
O1 C11 C12 C16 -179.1(5)
C18 C11 C12 C16 1.3(8)
O1 C11 C12 O3 1.8(7)
C18 C11 C12 O3 -177.9(4)
C14 O3 C12 C16 -5.2(8)
Ho1 O3 C12 C16 -165.0(5)
C14 O3 C12 C11 173.9(5)
Ho1 O3 C12 C11 14.1(5)
Cu1 O2 C13 C4 -15.4(7)
Ho1 O2 C13 C4 -146.4(4)
Cu1 O2 C13 C7 163.2(3)
Ho1 O2 C13 C7 32.2(6)
C1 C4 C13 O2 179.1(5)
C9 C4 C13 O2 0.9(8)
C1 C4 C13 C7 0.6(8)
C9 C4 C13 C7 -177.6(5)
O4 C7 C13 O2 -0.4(7)
C10 C7 C13 O2 -179.7(5)
O4 C7 C13 C4 178.2(5)
C10 C7 C13 C4 -1.1(8)
C11 C12 C16 C17 1.6(9)
O3 C12 C16 C17 -179.3(5)
C12 C16 C17 C19 -2.4(10)
O1 C11 C18 C19 176.9(6)
C12 C11 C18 C19 -3.5(8)
O1 C11 C18 C8 -8.9(8)
C12 C11 C18 C8 170.8(5)
N1 C8 C18 C19 175.9(6)
N1 C8 C18 C11 1.6(9)
C16 C17 C19 C18 0.1(11)
C11 C18 C19 C17 2.8(10)
C8 C18 C19 C17 -171.5(6)
C5 C6 C20 C22 52.8(7)
N2 C2 C21 C22 178.1(4)
C5 C2 C21 C22 -57.7(6)
C6 C20 C22 C21 -52.8(8)
C2 C21 C22 C20 54.5(7)
O15 Ho2 Cu2 O14 149.4(2)
O22 Ho2 Cu2 O14 -127.1(2)
O19 Ho2 Cu2 O14 82.3(3)
O20 Ho2 Cu2 O14 -106.9(3)
O18 Ho2 Cu2 O14 81.3(2)
O21 Ho2 Cu2 O14 -63.7(2)
O17 Ho2 Cu2 O14 163.2(2)
O16 Ho2 Cu2 O14 1.1(2)
N8 Ho2 Cu2 O14 82.3(2)
N9 Ho2 Cu2 O14 -79.0(2)
O14 Ho2 Cu2 N7 -166.7(3)
O15 Ho2 Cu2 N7 -17.4(2)
O22 Ho2 Cu2 N7 66.2(3)
O19 Ho2 Cu2 N7 -84.4(3)
O20 Ho2 Cu2 N7 86.4(3)
O18 Ho2 Cu2 N7 -85.5(2)
O21 Ho2 Cu2 N7 129.6(2)
O17 Ho2 Cu2 N7 -3.5(2)
O16 Ho2 Cu2 N7 -165.6(2)
N8 Ho2 Cu2 N7 -84.4(3)
N9 Ho2 Cu2 N7 114.3(3)
O14 Ho2 Cu2 O15 -149.4(2)
O22 Ho2 Cu2 O15 83.6(2)
O19 Ho2 Cu2 O15 -67.1(3)
O20 Ho2 Cu2 O15 103.7(3)
O18 Ho2 Cu2 O15 -68.10(19)
O21 Ho2 Cu2 O15 146.96(19)
O17 Ho2 Cu2 O15 13.81(18)
O16 Ho2 Cu2 O15 -148.23(18)
N8 Ho2 Cu2 O15 -67.0(2)
N9 Ho2 Cu2 O15 131.7(2)
O14 Ho2 Cu2 N6 35.8(2)
O15 Ho2 Cu2 N6 -174.8(2)
O22 Ho2 Cu2 N6 -91.2(2)
O19 Ho2 Cu2 N6 118.1(3)
O20 Ho2 Cu2 N6 -71.1(3)
O18 Ho2 Cu2 N6 117.1(2)
O21 Ho2 Cu2 N6 -27.9(2)
O17 Ho2 Cu2 N6 -161.0(2)
O16 Ho2 Cu2 N6 36.9(2)
N8 Ho2 Cu2 N6 118.1(2)
N9 Ho2 Cu2 N6 -43.2(2)
N7 Cu2 O14 C39 -113.2(14)
O15 Cu2 O14 C39 170.9(4)
N6 Cu2 O14 C39 -4.7(4)
Ho2 Cu2 O14 C39 150.1(5)
N7 Cu2 O14 Ho2 96.7(14)
O15 Cu2 O14 Ho2 20.77(15)
N6 Cu2 O14 Ho2 -154.76(17)
O15 Ho2 O14 C39 -169.0(5)
O22 Ho2 O14 C39 -98.2(4)
O19 Ho2 O14 C39 82.2(4)
O20 Ho2 O14 C39 -21.8(6)
O18 Ho2 O14 C39 114.4(4)
O21 Ho2 O14 C39 -28.9(4)
O17 Ho2 O14 C39 -172.7(4)
O16 Ho2 O14 C39 30.8(4)
N8 Ho2 O14 C39 100.3(4)
N9 Ho2 O14 C39 -27.0(5)
Cu2 Ho2 O14 C39 -150.4(5)
O15 Ho2 O14 Cu2 -18.57(14)
O22 Ho2 O14 Cu2 52.2(2)
O19 Ho2 O14 Cu2 -127.3(2)
O20 Ho2 O14 Cu2 128.6(2)
O18 Ho2 O14 Cu2 -95.16(19)
O21 Ho2 O14 Cu2 121.55(19)
O17 Ho2 O14 Cu2 -22.2(3)
O16 Ho2 O14 Cu2 -178.7(2)
N8 Ho2 O14 Cu2 -109.24(19)
N9 Ho2 O14 Cu2 123.42(17)
O14 Cu2 O15 C35 -166.2(4)
N7 Cu2 O15 C35 22.6(4)
N6 Cu2 O15 C35 -91(2)
Ho2 Cu2 O15 C35 -145.6(4)
O14 Cu2 O15 Ho2 -20.55(15)
N7 Cu2 O15 Ho2 168.25(16)
N6 Cu2 O15 Ho2 55(2)
O14 Ho2 O15 C35 163.3(4)
O22 Ho2 O15 C35 56.8(4)
O19 Ho2 O15 C35 -78.6(4)
O20 Ho2 O15 C35 14.7(5)
O18 Ho2 O15 C35 -108.9(4)
O21 Ho2 O15 C35 97.3(5)
O17 Ho2 O15 C35 -19.8(4)
O16 Ho2 O15 C35 -175.2(4)
N8 Ho2 O15 C35 -93.9(4)
N9 Ho2 O15 C35 58.6(6)
Cu2 Ho2 O15 C35 144.9(5)
O14 Ho2 O15 Cu2 18.38(14)
O22 Ho2 O15 Cu2 -88.1(2)
O19 Ho2 O15 Cu2 136.5(2)
O20 Ho2 O15 Cu2 -130.2(2)
O18 Ho2 O15 Cu2 106.18(18)
O21 Ho2 O15 Cu2 -47.6(3)
O17 Ho2 O15 Cu2 -164.72(19)
O16 Ho2 O15 Cu2 39.9(2)
N8 Ho2 O15 Cu2 121.18(19)
N9 Ho2 O15 Cu2 -86.3(4)
O14 Ho2 O16 C37 -28.2(3)
O15 Ho2 O16 C37 -50.7(4)
O22 Ho2 O16 C37 50.5(4)
O19 Ho2 O16 C37 -167.3(4)
O20 Ho2 O16 C37 123.0(4)
O18 Ho2 O16 C37 -114.3(4)
O21 Ho2 O16 C37 78.1(4)
O17 Ho2 O16 C37 -157.3(4)
N8 Ho2 O16 C37 -140.7(4)
N9 Ho2 O16 C37 101.4(4)
Cu2 Ho2 O16 C37 -28.9(4)
O14 Ho2 O16 C40 -174.5(5)
O15 Ho2 O16 C40 163.0(4)
O22 Ho2 O16 C40 -95.8(5)
O19 Ho2 O16 C40 46.4(4)
O20 Ho2 O16 C40 -23.3(5)
O18 Ho2 O16 C40 99.4(5)
O21 Ho2 O16 C40 -68.3(5)
O17 Ho2 O16 C40 56.4(6)
N8 Ho2 O16 C40 73.0(5)
N9 Ho2 O16 C40 -44.9(5)
Cu2 Ho2 O16 C40 -175.3(4)
O14 Ho2 O17 C38 21.3(4)
O15 Ho2 O17 C38 17.5(3)
O22 Ho2 O17 C38 -65.7(4)
O19 Ho2 O17 C38 146.8(4)
O20 Ho2 O17 C38 -141.5(4)
O18 Ho2 O17 C38 94.0(4)
O21 Ho2 O17 C38 -111.1(4)
O16 Ho2 O17 C38 136.8(4)
N8 Ho2 O17 C38 120.2(4)
N9 Ho2 O17 C38 -127.3(4)
Cu2 Ho2 O17 C38 8.7(4)
O14 Ho2 O17 C44 -177.6(4)
O15 Ho2 O17 C44 178.6(5)
O22 Ho2 O17 C44 95.4(4)
O19 Ho2 O17 C44 -52.1(4)
O20 Ho2 O17 C44 19.6(4)
O18 Ho2 O17 C44 -104.9(5)
O21 Ho2 O17 C44 50.1(5)
O16 Ho2 O17 C44 -62.1(6)
N8 Ho2 O17 C44 -78.7(5)
N9 Ho2 O17 C44 33.8(5)
Cu2 Ho2 O17 C44 169.8(4)
O14 Ho2 O22 N10 13.0(6)
O15 Ho2 O22 N10 76.5(5)
O19 Ho2 O22 N10 -167.5(5)
O20 Ho2 O22 N10 -129.4(6)
O18 Ho2 O22 N10 102.9(6)
O21 Ho2 O22 N10 -74.4(5)
O17 Ho2 O22 N10 143.0(6)
O16 Ho2 O22 N10 -48.0(6)
N8 Ho2 O22 N10 154.6(5)
N9 Ho2 O22 N10 -102.4(6)
Cu2 Ho2 O22 N10 40.4(5)
O14 Ho2 O21 N9 176.2(4)
O15 Ho2 O21 N9 -126.5(4)
O22 Ho2 O21 N9 -84.1(4)
O19 Ho2 O21 N9 49.7(4)
O20 Ho2 O21 N9 1.6(3)
O18 Ho2 O21 N9 98.2(4)
O17 Ho2 O21 N9 -37.8(4)
O16 Ho2 O21 N9 118.6(4)
N8 Ho2 O21 N9 67.6(4)
Cu2 Ho2 O21 N9 -153.1(3)
O14 Ho2 O20 N9 -10.6(5)
O15 Ho2 O20 N9 116.8(4)
O22 Ho2 O20 N9 74.2(4)
O19 Ho2 O20 N9 -132.7(4)
O18 Ho2 O20 N9 -136.0(3)
O21 Ho2 O20 N9 -1.6(3)
O17 Ho2 O20 N9 147.6(4)
O16 Ho2 O20 N9 -55.1(4)
N8 Ho2 O20 N9 -134.8(4)
Cu2 Ho2 O20 N9 53.8(5)
O14 Ho2 O18 N8 -147.5(4)
O15 Ho2 O18 N8 144.2(4)
O22 Ho2 O18 N8 117.5(5)
O19 Ho2 O18 N8 -1.3(4)
O20 Ho2 O18 N8 2.6(5)
O21 Ho2 O18 N8 -66.6(5)
O17 Ho2 O18 N8 79.3(4)
O16 Ho2 O18 N8 -85.1(4)
N9 Ho2 O18 N8 -25.1(5)
Cu2 Ho2 O18 N8 177.8(4)
O14 Ho2 O19 N8 43.2(5)
O15 Ho2 O19 N8 -36.8(5)
O22 Ho2 O19 N8 -136.1(4)
O20 Ho2 O19 N8 -175.2(5)
O18 Ho2 O19 N8 1.3(4)
O21 Ho2 O19 N8 146.3(4)
O17 Ho2 O19 N8 -88.4(5)
O16 Ho2 O19 N8 87.6(5)
N9 Ho2 O19 N8 165.9(5)
Cu2 Ho2 O19 N8 0.0(6)
O14 Cu2 N6 C43 2.7(4)
N7 Cu2 N6 C43 174.1(4)
O15 Cu2 N6 C43 -72(2)
Ho2 Cu2 N6 C43 -21.1(5)
O14 Cu2 N6 C26 176.7(3)
N7 Cu2 N6 C26 -11.9(3)
O15 Cu2 N6 C26 102(2)
Ho2 Cu2 N6 C26 152.9(2)
O14 Cu2 N7 C36 -87.8(14)
O15 Cu2 N7 C36 -12.7(5)
N6 Cu2 N7 C36 163.0(5)
Ho2 Cu2 N7 C36 -0.8(6)
O14 Cu2 N7 C33 93.4(14)
O15 Cu2 N7 C33 168.4(3)
N6 Cu2 N7 C33 -15.8(4)
Ho2 Cu2 N7 C33 -179.7(3)
Ho2 O22 N10 O26 160.1(5)
Ho2 O22 N10 O23 -24.8(10)
Ho2 O21 N9 O25 177.6(5)
Ho2 O21 N9 O20 -2.7(6)
Ho2 O20 N9 O25 -177.4(5)
Ho2 O20 N9 O21 2.8(6)
O14 Ho2 N9 O25 -148(8)
O15 Ho2 N9 O25 -60(9)
O22 Ho2 N9 O25 -58(8)
O19 Ho2 N9 O25 83(8)
O20 Ho2 N9 O25 39(8)
O18 Ho2 N9 O25 101(8)
O21 Ho2 N9 O25 -144(9)
O17 Ho2 N9 O25 5(8)
O16 Ho2 N9 O25 162(8)
N8 Ho2 N9 O25 89(8)
Cu2 Ho2 N9 O25 -110(8)
O14 Ho2 N9 O21 -4.2(4)
O15 Ho2 N9 O21 83.9(5)
O22 Ho2 N9 O21 85.8(4)
O19 Ho2 N9 O21 -133.1(4)
O20 Ho2 N9 O21 -177.1(6)
O18 Ho2 N9 O21 -114.6(4)
O17 Ho2 N9 O21 149.5(4)
O16 Ho2 N9 O21 -53.8(4)
N8 Ho2 N9 O21 -126.4(4)
Cu2 Ho2 N9 O21 34.6(4)
O14 Ho2 N9 O20 172.8(4)
O15 Ho2 N9 O20 -99.0(5)
O22 Ho2 N9 O20 -97.2(4)
O19 Ho2 N9 O20 43.9(4)
O18 Ho2 N9 O20 62.5(5)
O21 Ho2 N9 O20 177.1(6)
O17 Ho2 N9 O20 -33.4(4)
O16 Ho2 N9 O20 123.3(4)
N8 Ho2 N9 O20 50.7(4)
Cu2 Ho2 N9 O20 -148.3(3)
Ho2 O18 N8 O24 -176.6(6)
Ho2 O18 N8 O19 2.2(7)
Ho2 O19 N8 O24 176.6(6)
Ho2 O19 N8 O18 -2.2(7)
O14 Ho2 N8 O24 137(10)
O15 Ho2 N8 O24 69(10)
O22 Ho2 N8 O24 -4(10)
O19 Ho2 N8 O24 -78(10)
O20 Ho2 N8 O24 -74(10)
O18 Ho2 N8 O24 104(10)
O21 Ho2 N8 O24 -120(10)
O17 Ho2 N8 O24 8(10)
O16 Ho2 N8 O24 -166(10)
N9 Ho2 N8 O24 -94(10)
Cu2 Ho2 N8 O24 102(10)
O14 Ho2 N8 O18 33.2(4)
O15 Ho2 N8 O18 -34.6(4)
O22 Ho2 N8 O18 -107.6(5)
O19 Ho2 N8 O18 177.6(7)
O20 Ho2 N8 O18 -177.8(4)
O21 Ho2 N8 O18 135.5(4)
O17 Ho2 N8 O18 -96.3(4)
O16 Ho2 N8 O18 90.2(4)
N9 Ho2 N8 O18 162.1(4)
Cu2 Ho2 N8 O18 -2.4(4)
O14 Ho2 N8 O19 -144.4(5)
O15 Ho2 N8 O19 147.8(5)
O22 Ho2 N8 O19 74.8(6)
O20 Ho2 N8 O19 4.6(5)
O18 Ho2 N8 O19 -177.6(7)
O21 Ho2 N8 O19 -42.1(6)
O17 Ho2 N8 O19 86.1(5)
O16 Ho2 N8 O19 -87.4(5)
N9 Ho2 N8 O19 -15.5(5)
Cu2 Ho2 N8 O19 180.0(4)
C27 C23 C25 C38 2.9(9)
C43 N6 C26 C29 -25.3(7)
Cu2 N6 C26 C29 160.7(4)
C43 N6 C26 C33 -150.0(5)
Cu2 N6 C26 C33 35.9(5)
C25 C23 C27 C30 -1.1(10)
N6 C26 C29 C42 -176.4(4)
C33 C26 C29 C42 -54.4(6)
C23 C27 C30 C35 -2.5(9)
C23 C27 C30 C36 176.6(6)
C41 C31 C32 C37 -1.2(10)
C36 N7 C33 C34 -12.6(8)
Cu2 N7 C33 C34 166.3(4)
C36 N7 C33 C26 -139.8(5)
Cu2 N7 C33 C26 39.1(5)
N6 C26 C33 N7 -48.0(6)
C29 C26 C33 N7 -175.3(5)
N6 C26 C33 C34 -177.1(5)
C29 C26 C33 C34 55.6(7)
N7 C33 C34 C24 -179.2(5)
C26 C33 C34 C24 -55.4(7)
C42 C24 C34 C33 56.0(7)
Cu2 O15 C35 C38 157.2(4)
Ho2 O15 C35 C38 19.7(7)
Cu2 O15 C35 C30 -21.4(7)
Ho2 O15 C35 C30 -159.0(4)
C27 C30 C35 O15 -177.0(5)
C36 C30 C35 O15 3.8(9)
C27 C30 C35 C38 4.4(8)
C36 C30 C35 C38 -174.7(5)
C33 N7 C36 C30 179.4(5)
Cu2 N7 C36 C30 0.7(8)
C35 C30 C36 N7 7.5(9)
C27 C30 C36 N7 -171.6(6)
C31 C32 C37 C39 1.7(9)
C31 C32 C37 O16 -178.6(6)
C40 O16 C37 C32 -5.8(8)
Ho2 O16 C37 C32 -153.6(5)
C40 O16 C37 C39 174.0(5)
Ho2 O16 C37 C39 26.1(6)
C44 O17 C38 C25 3.1(8)
Ho2 O17 C38 C25 165.3(5)
C44 O17 C38 C35 -177.5(5)
Ho2 O17 C38 C35 -15.2(6)
C23 C25 C38 O17 178.5(5)
C23 C25 C38 C35 -1.0(9)
O15 C35 C38 O17 -0.9(7)
C30 C35 C38 O17 177.8(5)
O15 C35 C38 C25 178.6(5)
C30 C35 C38 C25 -2.7(8)
Cu2 O14 C39 C37 -172.9(4)
Ho2 O14 C39 C37 -29.3(7)
Cu2 O14 C39 C28 4.5(7)
Ho2 O14 C39 C28 148.2(4)
C32 C37 C39 O14 176.6(5)
O16 C37 C39 O14 -3.2(7)
C32 C37 C39 C28 -1.0(8)
O16 C37 C39 C28 179.2(5)
C41 C28 C39 O14 -177.6(5)
C43 C28 C39 O14 -1.1(8)
C41 C28 C39 C37 -0.2(7)
C43 C28 C39 C37 176.3(5)
C32 C31 C41 C28 0.0(10)
C39 C28 C41 C31 0.7(8)
C43 C28 C41 C31 -176.0(5)
C26 C29 C42 C24 56.3(6)
C34 C24 C42 C29 -58.0(7)
C26 N6 C43 C28 -173.6(5)
Cu2 N6 C43 C28 -0.4(8)
C41 C28 C43 N6 175.3(5)
C39 C28 C43 N6 -1.1(9)
